data_1010783
loop_
_publ_author_name
'Hassel, O'

_publ_section_title
;
Ueber die Existenz einer streng strukturtheoretisch nicht erlaubten
Isomorphie hoehersymmetrischer Kristalle von Hexammin Pentamminaquo-
und Tetrammindiaquo-Komplexen
;
_journal_coden_ASTM NOGTAO
_journal_name_full 'Norsk Geologisk Tidsskrift'
_journal_page_first 32
_journal_page_last 38
_journal_volume 10
_journal_year 1928
_chemical_formula_structural 'Co (N H3)5 (H2 O) Co (C N)6'
_chemical_formula_sum 'Co2 H17 N11 O'
_chemical_name_systematic
;
Pentammineaquacobalt(III) hexacyanocobaltate
;
_cod_original_formula_sum 'H17 Co2 N11 O'
_cod_database_code 1010783

loop_
_atom_site_label
_atom_site_fract_x
_atom_site_fract_y
_atom_site_fract_z
? ? ? ?
